data_4074598
loop_
_publ_author_name
'Ison, Elon A.'
'Abboud, Khalil A.'
'Boncella, James M.'

_publ_section_title
;
 Synthesis and Reactivity of Molybdenum Imido Diamido Metallacyclopentenes
 and Metallacyclopentadienes and the Mechanism of Ethylene Exchange with
 Metallacyclopentane Complexes
;
_journal_issue 7
_journal_name_full Organometallics
_journal_page_first 1557
_journal_paper_doi 10.1021/om050280x
_journal_volume 25
_journal_year 2006
_chemical_formula_sum 'C22 H35 Mo N3 Si2'
_chemical_formula_weight 493.65
_chemical_name_systematic
; 
 ? 
;
_space_group_IT_number 14
_symmetry_cell_setting monoclinic
_symmetry_space_group_name_Hall '-P 2yn'
_symmetry_space_group_name_H-M 'P 1 21/n 1'
_atom_sites_solution_hydrogens geom
_atom_sites_solution_primary direct
_atom_sites_solution_secondary difmap
_audit_creation_method SHELXL-97
_cell_angle_alpha 90.00
_cell_angle_beta 103.3850(10)
_cell_angle_gamma 90.00
_cell_formula_units_Z 4
_cell_length_a 10.2921(6)
_cell_length_b 18.1227(11)
_cell_length_c 13.8423(8)
_cell_measurement_reflns_used 158
_cell_measurement_temperature 173(2)
_cell_measurement_theta_max 28.0
_cell_measurement_theta_min 2.0
_cell_volume 2511.7(3)
_computing_cell_refinement 'Bruker SMART & SAINT (Bruker 1998)'
_computing_data_collection 'Bruker SMART (Bruker 1998)'
_computing_data_reduction 'Bruker SHELXTL (Bruker 2000)'
_computing_molecular_graphics 'Bruker SHELXTL'
_computing_publication_material 'Bruker SHELXTL'
_computing_structure_refinement 'Bruker SHELXTL'
_computing_structure_solution 'Bruker SHELXTL'
_diffrn_ambient_temperature 173(2)
_diffrn_measured_fraction_theta_full 0.983
_diffrn_measured_fraction_theta_max 0.983
_diffrn_measurement_device_type 'SMART CCD area detector'
_diffrn_measurement_method '\w scans'
_diffrn_radiation_monochromator graphite
_diffrn_radiation_source 'normal-focus sealed tube'
_diffrn_radiation_type MoK\a
_diffrn_radiation_wavelength 0.71073
_diffrn_reflns_av_R_equivalents 0.0460
_diffrn_reflns_av_sigmaI/netI 0.0358
_diffrn_reflns_limit_h_max 13
_diffrn_reflns_limit_h_min -13
_diffrn_reflns_limit_k_max 18
_diffrn_reflns_limit_k_min -23
_diffrn_reflns_limit_l_max 17
_diffrn_reflns_limit_l_min -14
_diffrn_reflns_number 16103
_diffrn_reflns_theta_full 27.50
_diffrn_reflns_theta_max 27.50
_diffrn_reflns_theta_min 1.88
_diffrn_standards_decay_% none
_diffrn_standards_number 0
_exptl_absorpt_coefficient_mu 0.630
_exptl_absorpt_correction_T_max 0.9397
_exptl_absorpt_correction_T_min 0.8176
_exptl_absorpt_correction_type integration
_exptl_absorpt_process_details 'based on measured indexed crystal faces, SHELXTL (Bruker 1998)'
_exptl_crystal_colour red
_exptl_crystal_density_diffrn 1.305
_exptl_crystal_density_meas 0
_exptl_crystal_density_method 'not measured'
_exptl_crystal_description plates
_exptl_crystal_F_000 1032
_exptl_crystal_size_max 0.34
_exptl_crystal_size_mid 0.19
_exptl_crystal_size_min 0.11
_refine_diff_density_max 0.376
_refine_diff_density_min -0.476
_refine_diff_density_rms 0.055
_refine_ls_extinction_method none
_refine_ls_goodness_of_fit_ref 1.054
_refine_ls_hydrogen_treatment mixed
_refine_ls_matrix_type full
_refine_ls_number_parameters 278
_refine_ls_number_reflns 5669
_refine_ls_number_restraints 0
_refine_ls_restrained_S_all 1.054
_refine_ls_R_factor_all 0.0384
_refine_ls_R_factor_gt 0.0307
_refine_ls_shift/su_max 0.000
_refine_ls_shift/su_mean 0.000
_refine_ls_structure_factor_coef Fsqd
_refine_ls_weighting_details 'calc w=1/[\s^2^(Fo^2^)+(0.0315P)^2^+1.1004P] where P=(Fo^2^+2Fc^2^)/3'
_refine_ls_weighting_scheme calc
_refine_ls_wR_factor_gt 0.0733
_refine_ls_wR_factor_ref 0.0767
_reflns_number_gt 4876
_reflns_number_total 5669
_reflns_threshold_expression I>2\s(I)
_cod_data_source_file om050280xsi20050401_065613.cif
_cod_data_source_block Compound1
_cod_depositor_comments
;
The following automatic conversions were performed:

'_symmetry_cell_setting' value 'Monoclinic' changed to 'monoclinic'
according to /home/saulius/struct/CIF-dictionaries/cif_core.dic
dictionary named 'cif_core.dic' version 2.4.1 from 2010-06-29.

Automatic conversion script
Id: cif_fix_values 1715 2011-07-08 13:25:40Z adriana 
;
_cod_original_sg_symbol_H-M P2(1)/n
_cod_database_code 4074598

loop_
_symmetry_equiv_pos_as_xyz
'x, y, z'
'-x+1/2, y+1/2, -z+1/2'
'-x, -y, -z'
'x-1/2, -y-1/2, z-1/2'

loop_
_atom_site_label
_atom_site_type_symbol
_atom_site_fract_x
_atom_site_fract_y
_atom_site_fract_z
_atom_site_U_iso_or_equiv
_atom_site_adp_type
_atom_site_occupancy
_atom_site_symmetry_multiplicity
_atom_site_calc_flag
_atom_site_refinement_flags
_atom_site_disorder_assembly
_atom_site_disorder_group
Mo1 Mo 0.314843(17) 0.219698(10) 0.153954(12) 0.02995(6) Uani 1 1 d . A .
Si2 Si 0.33962(6) 0.15982(3) -0.07857(4) 0.03473(13) Uani 1 1 d . . .
Si1 Si 0.22528(6) 0.40321(3) 0.16674(4) 0.03553(14) Uani 1 1 d . . .
N2 N 0.32065(17) 0.32979(10) 0.13794(12) 0.0323(4) Uani 1 1 d . . .
C11 C 0.5881(2) 0.27746(13) 0.01364(16) 0.0385(5) Uani 1 1 d . . .
H11A H 0.6106 0.2377 -0.0241 0.046 Uiso 1 1 calc R . .
C12 C 0.4675(2) 0.27509(11) 0.04546(14) 0.0312(4) Uani 1 1 d . . .
N3 N 0.37413(18) 0.21866(9) 0.02507(12) 0.0321(4) Uani 1 1 d . . .
N1 N 0.16852(18) 0.17694(10) 0.16408(13) 0.0358(4) Uani 1 1 d . . .
C7 C 0.4383(2) 0.33505(11) 0.10562(14) 0.0316(4) Uani 1 1 d . . .
C6 C 0.0508(2) 0.12367(12) 0.27760(17) 0.0391(5) Uani 1 1 d . . .
H6A H 0.1274 0.1309 0.3301 0.047 Uiso 1 1 calc R . .
C10 C 0.6734(2) 0.33633(15) 0.03646(16) 0.0438(6) Uani 1 1 d . . .
H10A H 0.7534 0.3372 0.0134 0.053 Uiso 1 1 calc R . .
C21 C 0.3116(3) 0.21794(13) -0.19158(16) 0.0435(5) Uani 1 1 d . . .
H21A H 0.2345 0.2502 -0.1939 0.065 Uiso 1 1 calc R . .
H21B H 0.2943 0.1863 -0.2506 0.065 Uiso 1 1 calc R . .
H21C H 0.3911 0.2481 -0.1901 0.065 Uiso 1 1 calc R . .
C1 C 0.0530(2) 0.14502(12) 0.18182(16) 0.0342(4) Uani 1 1 d . . .
C5 C -0.0631(3) 0.09168(14) 0.2970(2) 0.0486(6) Uani 1 1 d . . .
H5A H -0.0644 0.0777 0.3629 0.058 Uiso 1 1 calc R . .
C8 C 0.5297(2) 0.39422(13) 0.12817(15) 0.0376(5) Uani 1 1 d . . .
H8A H 0.5117 0.4339 0.1680 0.045 Uiso 1 1 calc R . .
C9 C 0.6441(2) 0.39511(14) 0.09327(16) 0.0420(5) Uani 1 1 d . . .
H9A H 0.7035 0.4358 0.1078 0.050 Uiso 1 1 calc R . .
C19 C 0.3021(3) 0.44540(14) 0.28988(17) 0.0460(6) Uani 1 1 d . . .
H19A H 0.3146 0.4073 0.3415 0.069 Uiso 1 1 calc R . .
H19B H 0.2431 0.4841 0.3048 0.069 Uiso 1 1 calc R . .
H19C H 0.3887 0.4669 0.2879 0.069 Uiso 1 1 calc R . .
C20 C 0.1873(3) 0.10778(14) -0.07095(19) 0.0484(6) Uani 1 1 d . . .
H20A H 0.2052 0.0783 -0.0099 0.073 Uiso 1 1 calc R . .
H20B H 0.1617 0.0751 -0.1286 0.073 Uiso 1 1 calc R . .
H20C H 0.1144 0.1425 -0.0703 0.073 Uiso 1 1 calc R . .
C22 C 0.4781(3) 0.09256(14) -0.07697(19) 0.0495(6) Uani 1 1 d . . .
H22A H 0.5557 0.1187 -0.0898 0.074 Uiso 1 1 calc R . .
H22B H 0.4483 0.0551 -0.1284 0.074 Uiso 1 1 calc R . .
H22C H 0.5027 0.0686 -0.0118 0.074 Uiso 1 1 calc R . .
C17 C 0.0603(3) 0.36322(16) 0.1709(2) 0.0527(6) Uani 1 1 d . . .
H17A H 0.0220 0.3384 0.1079 0.079 Uiso 1 1 calc R . .
H17B H 0.0002 0.4027 0.1817 0.079 Uiso 1 1 calc R . .
H17C H 0.0718 0.3275 0.2254 0.079 Uiso 1 1 calc R . .
C18 C 0.2090(3) 0.47141(14) 0.06395(18) 0.0494(6) Uani 1 1 d . . .
H18A H 0.2943 0.4969 0.0694 0.074 Uiso 1 1 calc R . .
H18B H 0.1396 0.5075 0.0683 0.074 Uiso 1 1 calc R . .
H18C H 0.1844 0.4457 0.0000 0.074 Uiso 1 1 calc R . .
C4 C -0.1732(3) 0.08017(15) 0.2219(2) 0.0558(7) Uani 1 1 d . . .
H4A H -0.2504 0.0574 0.2352 0.067 Uiso 1 1 calc R . .
C2 C -0.0595(3) 0.13386(17) 0.1058(2) 0.0561(7) Uani 1 1 d . . .
H2A H -0.0596 0.1482 0.0397 0.067 Uiso 1 1 calc R . .
C3 C -0.1717(3) 0.10163(19) 0.1271(3) 0.0682(8) Uani 1 1 d . . .
H3A H -0.2490 0.0943 0.0752 0.082 Uiso 1 1 calc R . .
C13 C 0.4567(2) 0.12907(14) 0.19746(17) 0.0440(5) Uani 1 1 d . . .
H13A H 0.4295 0.0865 0.1524 0.053 Uiso 0.546(15) 1 calc PR A 1
H13B H 0.5468 0.1450 0.1921 0.053 Uiso 0.546(15) 1 calc PR A 1
H13C H 0.4097 0.0823 0.1751 0.053 Uiso 0.454(15) 1 calc PR A 2
H13D H 0.5284 0.1347 0.1611 0.053 Uiso 0.454(15) 1 calc PR A 2
C14 C 0.4603(10) 0.1064(4) 0.3032(5) 0.0521(18) Uani 0.546(15) 1 d P A 1
H14A H 0.3741 0.0841 0.3079 0.062 Uiso 0.546(15) 1 calc PR A 1
H14B H 0.5325 0.0701 0.3272 0.062 Uiso 0.546(15) 1 calc PR A 1
C15 C 0.4859(13) 0.1763(8) 0.3633(11) 0.060(3) Uani 0.546(15) 1 d P A 1
H15A H 0.4652 0.1681 0.4288 0.072 Uiso 0.546(15) 1 calc PR A 1
H15B H 0.5816 0.1895 0.3746 0.072 Uiso 0.546(15) 1 calc PR A 1
C14' C 0.5226(11) 0.1219(6) 0.3092(6) 0.050(2) Uani 0.454(15) 1 d P A 2
H14C H 0.5249 0.0694 0.3289 0.060 Uiso 0.454(15) 1 calc PR A 2
H14D H 0.6158 0.1400 0.3219 0.060 Uiso 0.454(15) 1 calc PR A 2
C15' C 0.4472(14) 0.1654(9) 0.3702(12) 0.050(3) Uani 0.454(15) 1 d P A 2
H15C H 0.5049 0.1762 0.4364 0.060 Uiso 0.454(15) 1 calc PR A 2
H15D H 0.3682 0.1374 0.3791 0.060 Uiso 0.454(15) 1 calc PR A 2
C16 C 0.4033(3) 0.23846(15) 0.31187(16) 0.0448(6) Uani 1 1 d . . .
H16A H 0.4596 0.2833 0.3185 0.054 Uiso 0.546(15) 1 calc PR A 1
H16B H 0.3304 0.2482 0.3460 0.054 Uiso 0.546(15) 1 calc PR A 1
H16C H 0.4820 0.2711 0.3184 0.054 Uiso 0.454(15) 1 calc PR A 2
H16D H 0.3374 0.2641 0.3420 0.054 Uiso 0.454(15) 1 calc PR A 2

loop_
_atom_site_aniso_label
_atom_site_aniso_U_11
_atom_site_aniso_U_22
_atom_site_aniso_U_33
_atom_site_aniso_U_23
_atom_site_aniso_U_13
_atom_site_aniso_U_12
Mo1 0.03223(10) 0.03083(10) 0.02801(10) 0.00037(7) 0.00949(7) -0.00523(7)
Si2 0.0426(3) 0.0305(3) 0.0311(3) -0.0023(2) 0.0087(2) 0.0021(3)
Si1 0.0391(3) 0.0366(3) 0.0323(3) -0.0040(2) 0.0113(2) -0.0005(3)
N2 0.0374(9) 0.0332(9) 0.0286(8) -0.0010(7) 0.0123(7) -0.0039(7)
C11 0.0382(11) 0.0488(13) 0.0309(10) 0.0001(9) 0.0130(9) 0.0011(10)
C12 0.0356(11) 0.0354(11) 0.0233(9) 0.0024(8) 0.0080(8) -0.0016(9)
N3 0.0374(9) 0.0317(9) 0.0280(8) 0.0003(7) 0.0091(7) -0.0020(7)
N1 0.0353(9) 0.0370(10) 0.0357(9) 0.0010(8) 0.0092(7) -0.0049(8)
C7 0.0377(11) 0.0321(10) 0.0255(9) 0.0027(8) 0.0085(8) -0.0031(9)
C6 0.0393(12) 0.0356(12) 0.0449(12) 0.0000(9) 0.0147(10) -0.0010(9)
C10 0.0344(11) 0.0659(16) 0.0326(11) 0.0061(11) 0.0113(9) -0.0052(11)
C21 0.0528(14) 0.0448(13) 0.0319(11) -0.0001(10) 0.0078(10) 0.0021(11)
C1 0.0325(10) 0.0296(10) 0.0415(11) -0.0010(9) 0.0107(9) -0.0029(8)
C5 0.0547(15) 0.0374(13) 0.0634(16) 0.0069(11) 0.0335(13) 0.0034(11)
C8 0.0436(12) 0.0374(12) 0.0318(10) 0.0003(9) 0.0091(9) -0.0068(10)
C9 0.0398(12) 0.0493(14) 0.0364(11) 0.0052(10) 0.0080(9) -0.0129(11)
C19 0.0555(14) 0.0454(14) 0.0378(12) -0.0094(10) 0.0125(11) -0.0009(11)
C20 0.0552(15) 0.0432(13) 0.0456(13) -0.0074(11) 0.0094(11) -0.0098(12)
C22 0.0610(16) 0.0404(13) 0.0477(13) -0.0007(11) 0.0136(12) 0.0131(12)
C17 0.0428(13) 0.0666(18) 0.0531(14) -0.0114(13) 0.0201(12) -0.0041(12)
C18 0.0599(16) 0.0436(14) 0.0427(13) 0.0035(11) 0.0077(11) 0.0058(12)
C4 0.0413(13) 0.0412(14) 0.092(2) 0.0022(14) 0.0297(14) -0.0065(11)
C2 0.0427(14) 0.0717(19) 0.0495(14) 0.0065(13) 0.0013(11) -0.0118(13)
C3 0.0350(13) 0.081(2) 0.082(2) 0.0004(18) -0.0017(13) -0.0166(14)
C13 0.0462(13) 0.0424(13) 0.0438(12) 0.0081(10) 0.0113(10) 0.0049(11)
C14 0.047(4) 0.056(3) 0.051(3) 0.026(3) 0.007(3) -0.003(3)
C15 0.065(6) 0.082(6) 0.032(4) 0.016(3) 0.009(4) -0.018(5)
C14' 0.046(5) 0.061(5) 0.045(3) 0.014(3) 0.015(4) 0.009(4)
C15' 0.064(7) 0.059(6) 0.033(3) 0.021(4) 0.023(5) 0.012(5)
C16 0.0509(14) 0.0519(15) 0.0301(11) -0.0013(10) 0.0063(10) -0.0080(11)

loop_
_atom_type_symbol
_atom_type_description
_atom_type_scat_dispersion_real
_atom_type_scat_dispersion_imag
_atom_type_scat_source
C C 0.0033 0.0016 'International Tables Vol C Tables 4.2.6.8 and 6.1.1.4'
H H 0.0000 0.0000 'International Tables Vol C Tables 4.2.6.8 and 6.1.1.4'
N N 0.0061 0.0033 'International Tables Vol C Tables 4.2.6.8 and 6.1.1.4'
Si Si 0.0817 0.0704 'International Tables Vol C Tables 4.2.6.8 and 6.1.1.4'
Mo Mo -1.6832 0.6857 'International Tables Vol C Tables 4.2.6.8 and 6.1.1.4'

loop_
_geom_angle_atom_site_label_1
_geom_angle_atom_site_label_2
_geom_angle_atom_site_label_3
_geom_angle
N1 Mo1 N2 120.19(8)
N1 Mo1 N3 121.06(8)
N2 Mo1 N3 83.61(7)
N1 Mo1 C13 100.34(9)
N2 Mo1 C13 137.80(8)
N3 Mo1 C13 85.25(8)
N1 Mo1 C16 99.04(9)
N2 Mo1 C16 86.55(8)
N3 Mo1 C16 138.06(9)
C13 Mo1 C16 75.24(10)
N3 Si2 C21 107.88(10)
N3 Si2 C20 106.03(10)
C21 Si2 C20 111.65(12)
N3 Si2 C22 112.11(10)
C21 Si2 C22 110.48(11)
C20 Si2 C22 108.64(12)
N2 Si1 C17 105.94(11)
N2 Si1 C18 106.62(10)
C17 Si1 C18 111.15(13)
N2 Si1 C19 112.16(10)
C17 Si1 C19 109.12(11)
C18 Si1 C19 111.69(12)
C7 N2 Si1 126.68(15)
C7 N2 Mo1 98.86(13)
Si1 N2 Mo1 134.09(9)
C10 C11 C12 120.9(2)
N3 C12 C11 125.26(19)
N3 C12 C7 116.50(18)
C11 C12 C7 118.23(19)
C12 N3 Si2 127.84(14)
C12 N3 Mo1 98.65(12)
Si2 N3 Mo1 133.11(10)
C1 N1 Mo1 174.36(16)
N2 C7 C8 124.53(19)
N2 C7 C12 116.62(18)
C8 C7 C12 118.86(18)
C1 C6 C5 120.2(2)
C11 C10 C9 120.8(2)
C6 C1 C2 119.3(2)
C6 C1 N1 119.20(19)
C2 C1 N1 121.5(2)
C4 C5 C6 120.4(2)
C9 C8 C7 120.8(2)
C8 C9 C10 120.2(2)
C5 C4 C3 119.6(2)
C3 C2 C1 119.3(3)
C4 C3 C2 121.2(3)
C14 C13 C14' 26.0(3)
C14 C13 Mo1 109.6(3)
C14' C13 Mo1 116.7(3)
C15 C14 C13 105.5(7)
C16 C15 C14 111.4(10)
C15' C14' C13 110.9(8)
C14' C15' C16 106.3(9)
C15 C16 C15' 17.7(5)
C15 C16 Mo1 114.7(6)
C15' C16 Mo1 112.8(7)

loop_
_geom_bond_atom_site_label_1
_geom_bond_atom_site_label_2
_geom_bond_distance
Mo1 N1 1.7279(17)
Mo1 N2 2.0099(18)
Mo1 N3 2.0149(17)
Mo1 C13 2.187(2)
Mo1 C16 2.191(2)
Si2 N3 1.7565(18)
Si2 C21 1.852(2)
Si2 C20 1.854(3)
Si2 C22 1.871(2)
Si1 N2 1.7532(18)
Si1 C17 1.859(3)
Si1 C18 1.863(2)
Si1 C19 1.868(2)
N2 C7 1.388(2)
C11 C10 1.371(3)
C11 C12 1.411(3)
C12 N3 1.387(3)
C12 C7 1.442(3)
N1 C1 1.394(3)
C7 C8 1.413(3)
C6 C1 1.386(3)
C6 C5 1.388(3)
C10 C9 1.398(4)
C1 C2 1.387(3)
C5 C4 1.365(4)
C8 C9 1.372(3)
C4 C3 1.372(4)
C2 C3 1.385(4)
C13 C14 1.513(6)
C13 C14' 1.544(8)
C14 C15 1.506(18)
C15 C16 1.489(15)
C14' C15' 1.496(17)
C15' C16 1.563(14)
